data_7122481
loop_
_publ_author_name
'Geng, Xiao'
'Wu, Xia'
'Wang, Can'
'Zhao, Peng'
'Zhou, You'
'Sun, Xuan'
'Wang, Ling-Jiao'
'Guan, Wen-Juan'
'Wu, Yan-Dong'
'Wu, An-Xin'

_publ_section_title
;
 NaHS&#x00B7;nH<sub>2</sub>O-induced umpolung: the synthesis of
 2-acyl-3-aminoindoles from aryl methyl ketones and 2-aminobenzonitriles.
;
_journal_issue 90
_journal_name_full 'Chemical communications (Cambridge, England)'
_journal_page_first 12730
_journal_page_last 12733
_journal_paper_doi 10.1039/c8cc07599a
_journal_volume 54
_journal_year 2018
_chemical_formula_sum 'C32 H28 N4 O2'
_chemical_formula_weight 500.58
_space_group_crystal_system monoclinic
_space_group_IT_number 9
_space_group_name_Hall 'C -2yc'
_space_group_name_H-M_alt 'C 1 c 1'
_symmetry_space_group_name_Hall 'C -2yc'
_symmetry_space_group_name_H-M 'C 1 c 1'
_atom_sites_solution_hydrogens geom
_audit_creation_method SHELXL-2014/7
_audit_update_record
;
2018-06-21 deposited with the CCDC.
2018-10-18 downloaded from the CCDC.
;
_cell_angle_alpha 90
_cell_angle_beta 91.028(2)
_cell_angle_gamma 90
_cell_formula_units_Z 4
_cell_length_a 9.7923(13)
_cell_length_b 17.627(2)
_cell_length_c 15.121(2)
_cell_measurement_reflns_used 3836
_cell_measurement_temperature 296(2)
_cell_measurement_theta_max 25.48
_cell_measurement_theta_min 2.31
_cell_volume 2609.6(6)
_computing_cell_refinement 'Bruker SAINT'
_computing_data_collection 'Bruker APEX2'
_computing_data_reduction 'Bruker SAINT'
_computing_molecular_graphics 'Bruker SHELXTL'
_computing_publication_material 'Bruker SHELXTL'
_computing_structure_refinement 'SHELXL-2014/7 (Sheldrick, 2014)'
_computing_structure_solution 'SHELXS-97 (Sheldrick, 2008)'
_diffrn_ambient_temperature 296(2)
_diffrn_measured_fraction_theta_full 0.997
_diffrn_measured_fraction_theta_max 0.997
_diffrn_measurement_device_type 'Bruker APEX-II CCD'
_diffrn_measurement_method '\f and \w scans'
_diffrn_radiation_type MoK\a
_diffrn_radiation_wavelength 0.71073
_diffrn_reflns_av_R_equivalents 0.0223
_diffrn_reflns_av_unetI/netI 0.0361
_diffrn_reflns_Laue_measured_fraction_full 0.997
_diffrn_reflns_Laue_measured_fraction_max 0.997
_diffrn_reflns_limit_h_max 12
_diffrn_reflns_limit_h_min -12
_diffrn_reflns_limit_k_max 22
_diffrn_reflns_limit_k_min -22
_diffrn_reflns_limit_l_max 19
_diffrn_reflns_limit_l_min -19
_diffrn_reflns_number 10615
_diffrn_reflns_point_group_measured_fraction_full 0.966
_diffrn_reflns_point_group_measured_fraction_max 0.962
_diffrn_reflns_theta_full 25.242
_diffrn_reflns_theta_max 26.994
_diffrn_reflns_theta_min 2.311
_exptl_absorpt_coefficient_mu 0.081
_exptl_absorpt_correction_type none
_exptl_crystal_colour yellow
_exptl_crystal_density_diffrn 1.274
_exptl_crystal_description block
_exptl_crystal_F_000 1056
_exptl_crystal_size_max 0.120
_exptl_crystal_size_mid 0.100
_exptl_crystal_size_min 0.100
_refine_diff_density_max 0.122
_refine_diff_density_min -0.146
_refine_diff_density_rms 0.033
_refine_ls_abs_structure_details
; 
 Flack x determined using 1844 quotients [(I+)-(I-)]/[(I+)+(I-)] 
 (Parsons, Flack and Wagner, Acta Cryst. B69 (2013) 249-259). 
;
_refine_ls_abs_structure_Flack 0.4(6)
_refine_ls_extinction_method none
_refine_ls_goodness_of_fit_ref 1.059
_refine_ls_hydrogen_treatment constr
_refine_ls_matrix_type full
_refine_ls_number_parameters 345
_refine_ls_number_reflns 5481
_refine_ls_number_restraints 2
_refine_ls_restrained_S_all 1.058
_refine_ls_R_factor_all 0.0492
_refine_ls_R_factor_gt 0.0374
_refine_ls_shift/su_max 0.031
_refine_ls_shift/su_mean 0.001
_refine_ls_structure_factor_coef Fsqd
_refine_ls_weighting_details 'w=1/[\s^2^(Fo^2^)+(0.0454P)^2^+0.2067P] where P=(Fo^2^+2Fc^2^)/3'
_refine_ls_weighting_scheme calc
_refine_ls_wR_factor_gt 0.0883
_refine_ls_wR_factor_ref 0.0949
_reflns_Friedel_coverage 0.926
_reflns_Friedel_fraction_full 0.935
_reflns_Friedel_fraction_max 0.927
_reflns_number_gt 4538
_reflns_number_total 5481
_reflns_threshold_expression 'I > 2\s(I)'
_cod_data_source_file c8cc07599a2.cif
_cod_data_source_block mo_170607a_0m
_cod_depositor_comments 'Adding full bibliography for 7122481--7122482.cif.'
_cod_database_code 7122481
_shelx_shelxl_version_number 2014/7
_shelx_space_group_comment
; 
The symmetry employed for this shelxl refinement is uniquely defined 
by the following loop, which should always be used as a source of 
symmetry information in preference to the above space-group names. 
They are only intended as comments. 
;
_shelx_estimated_absorpt_t_min 0.990
_shelx_estimated_absorpt_t_max 0.992

loop_
_space_group_symop_operation_xyz
'x, y, z'
'x, -y, z+1/2'
'x+1/2, y+1/2, z'
'x+1/2, -y+1/2, z+1/2'

loop_
_atom_site_label
_atom_site_type_symbol
_atom_site_fract_x
_atom_site_fract_y
_atom_site_fract_z
_atom_site_U_iso_or_equiv
_atom_site_adp_type
_atom_site_occupancy
_atom_site_site_symmetry_order
_atom_site_calc_flag
_atom_site_refinement_flags_posn
_atom_site_refinement_flags_adp
C1 C 0.8138(3) 0.4121(2) 0.1161(3) 0.0811(10) Uani 1 1 d . .
H1A H 0.8276 0.4575 0.1502 0.122 Uiso 1 1 calc R U
H1B H 0.8228 0.4235 0.0544 0.122 Uiso 1 1 calc R U
H1C H 0.8809 0.3750 0.1333 0.122 Uiso 1 1 calc R U
C2 C 0.6730(3) 0.38131(15) 0.1323(2) 0.0544(7) Uani 1 1 d . .
C3 C 0.5715(3) 0.38547(17) 0.0672(2) 0.0580(7) Uani 1 1 d . .
H3 H 0.5924 0.4051 0.0120 0.070 Uiso 1 1 calc R U
C4 C 0.4410(3) 0.36131(16) 0.08263(18) 0.0519(6) Uani 1 1 d . .
H4 H 0.3744 0.3656 0.0383 0.062 Uiso 1 1 calc R U
C5 C 0.4074(3) 0.33036(13) 0.16424(17) 0.0438(6) Uani 1 1 d . .
C6 C 0.5095(3) 0.32454(15) 0.22826(19) 0.0530(7) Uani 1 1 d . .
H6 H 0.4897 0.3034 0.2829 0.064 Uiso 1 1 calc R U
C7 C 0.6397(3) 0.34947(16) 0.2125(2) 0.0577(7) Uani 1 1 d . .
H7 H 0.7067 0.3448 0.2566 0.069 Uiso 1 1 calc R U
C8 C 0.2642(3) 0.30711(14) 0.18057(17) 0.0444(6) Uani 1 1 d . .
C9 C 0.2379(3) 0.23657(14) 0.22313(17) 0.0440(6) Uani 1 1 d . .
C10 C 0.1112(3) 0.20850(14) 0.24831(16) 0.0434(5) Uani 1 1 d . .
C11 C 0.1350(3) 0.13518(14) 0.28654(16) 0.0447(6) Uani 1 1 d . .
C12 C 0.0492(3) 0.07967(15) 0.32187(19) 0.0551(7) Uani 1 1 d . .
H12 H -0.0444 0.0879 0.3253 0.066 Uiso 1 1 calc R U
C13 C 0.1059(4) 0.01319(17) 0.3512(2) 0.0653(8) Uani 1 1 d . .
H13 H 0.0499 -0.0242 0.3744 0.078 Uiso 1 1 calc R U
C14 C 0.2459(4) 0.00034(17) 0.3469(2) 0.0681(9) Uani 1 1 d . .
H14 H 0.2814 -0.0454 0.3677 0.082 Uiso 1 1 calc R U
C15 C 0.3325(3) 0.05318(17) 0.3129(2) 0.0632(8) Uani 1 1 d . .
H15 H 0.4259 0.0443 0.3105 0.076 Uiso 1 1 calc R U
C16 C 0.2753(3) 0.12119(14) 0.28198(18) 0.0474(6) Uani 1 1 d . .
C17 C 0.4835(6) 0.4092(2) 0.5715(3) 0.1045(16) Uani 1 1 d . .
H17A H 0.4338 0.4413 0.5310 0.157 Uiso 1 1 calc R U
H17B H 0.5587 0.4369 0.5971 0.157 Uiso 1 1 calc R U
H17C H 0.4240 0.3927 0.6174 0.157 Uiso 1 1 calc R U
C18 C 0.5368(4) 0.34102(18) 0.5225(2) 0.0703(9) Uani 1 1 d . .
C19 C 0.4541(4) 0.28049(19) 0.5038(2) 0.0684(8) Uani 1 1 d . .
H19 H 0.3638 0.2813 0.5218 0.082 Uiso 1 1 calc R U
C20 C 0.5022(3) 0.21781(17) 0.4585(2) 0.0573(7) Uani 1 1 d . .
H20 H 0.4446 0.1767 0.4481 0.069 Uiso 1 1 calc R U
C21 C 0.6340(3) 0.21578(14) 0.42858(18) 0.0485(6) Uani 1 1 d . .
C22 C 0.7184(4) 0.27712(17) 0.4454(2) 0.0630(8) Uani 1 1 d . .
H22 H 0.8071 0.2776 0.4244 0.076 Uiso 1 1 calc R U
C23 C 0.6699(5) 0.33792(17) 0.4939(2) 0.0746(10) Uani 1 1 d . .
H23 H 0.7287 0.3778 0.5075 0.090 Uiso 1 1 calc R U
C24 C 0.6819(3) 0.15085(15) 0.37392(18) 0.0493(6) Uani 1 1 d . .
C25 C 0.6660(2) 0.07548(15) 0.40541(16) 0.0430(6) Uani 1 1 d . .
C26 C 0.6793(2) 0.00872(15) 0.35630(16) 0.0438(6) Uani 1 1 d . .
C27 C 0.6417(2) -0.05215(15) 0.41205(16) 0.0428(6) Uani 1 1 d . .
C28 C 0.6323(3) -0.13099(16) 0.3989(2) 0.0554(7) Uani 1 1 d . .
H28 H 0.6523 -0.1521 0.3443 0.066 Uiso 1 1 calc R U
C29 C 0.5938(4) -0.17561(17) 0.4668(2) 0.0682(9) Uani 1 1 d . .
H29 H 0.5876 -0.2278 0.4589 0.082 Uiso 1 1 calc R U
C30 C 0.5634(4) -0.14395(18) 0.5487(2) 0.0742(10) Uani 1 1 d . .
H30 H 0.5379 -0.1760 0.5944 0.089 Uiso 1 1 calc R U
C31 C 0.5697(3) -0.06722(17) 0.5645(2) 0.0616(8) Uani 1 1 d . .
H31 H 0.5489 -0.0470 0.6195 0.074 Uiso 1 1 calc R U
C32 C 0.6089(3) -0.02098(14) 0.49436(17) 0.0442(6) Uani 1 1 d . .
N1 N 0.3372(2) 0.18171(11) 0.24380(16) 0.0507(5) Uani 1 1 d . .
H1 H 0.4231 0.1857 0.2340 0.061 Uiso 1 1 calc R U
N3 N 0.6210(2) 0.05591(12) 0.49013(13) 0.0455(5) Uani 1 1 d . .
H3A H 0.6041 0.0872 0.5322 0.055 Uiso 1 1 calc R U
N2 N -0.0104(2) 0.24343(13) 0.23793(17) 0.0560(6) Uani 1 1 d . .
H2A H -0.0148 0.2875 0.2137 0.067 Uiso 1 1 calc R U
H2B H -0.0836 0.2216 0.2556 0.067 Uiso 1 1 calc R U
N4 N 0.7126(3) 0.00410(14) 0.26972(15) 0.0620(7) Uani 1 1 d . .
H4A H 0.7278 0.0448 0.2400 0.074 Uiso 1 1 calc R U
H4B H 0.7186 -0.0395 0.2445 0.074 Uiso 1 1 calc R U
O1 O 0.1679(2) 0.34972(11) 0.15761(13) 0.0555(5) Uani 1 1 d . .
O3 O 0.7338(2) 0.16272(12) 0.30013(15) 0.0722(6) Uani 1 1 d . .

loop_
_atom_site_aniso_label
_atom_site_aniso_U_11
_atom_site_aniso_U_22
_atom_site_aniso_U_33
_atom_site_aniso_U_23
_atom_site_aniso_U_13
_atom_site_aniso_U_12
C1 0.060(2) 0.085(2) 0.099(3) 0.007(2) 0.0174(19) -0.0099(17)
C2 0.0540(16) 0.0421(14) 0.0675(18) -0.0017(13) 0.0092(14) 0.0000(12)
C3 0.0674(18) 0.0559(16) 0.0510(16) 0.0113(13) 0.0144(14) -0.0016(14)
C4 0.0612(17) 0.0519(15) 0.0427(14) 0.0101(12) 0.0016(12) -0.0007(13)
C5 0.0553(14) 0.0343(11) 0.0420(13) 0.0024(10) 0.0043(11) -0.0011(11)
C6 0.0677(18) 0.0480(14) 0.0434(14) 0.0080(12) 0.0011(13) -0.0093(12)
C7 0.0599(18) 0.0566(16) 0.0563(17) 0.0039(14) -0.0063(14) -0.0056(14)
C8 0.0565(16) 0.0404(13) 0.0366(12) -0.0002(10) 0.0044(11) -0.0003(11)
C9 0.0498(14) 0.0387(12) 0.0435(13) 0.0014(10) 0.0034(11) 0.0007(11)
C10 0.0527(14) 0.0401(12) 0.0376(12) -0.0020(10) 0.0049(11) -0.0007(11)
C11 0.0586(15) 0.0378(12) 0.0377(13) -0.0034(10) 0.0027(11) -0.0036(11)
C12 0.0654(17) 0.0487(15) 0.0513(16) 0.0004(13) 0.0079(13) -0.0091(14)
C13 0.091(2) 0.0439(15) 0.0611(18) 0.0070(14) 0.0060(16) -0.0153(15)
C14 0.089(2) 0.0425(15) 0.073(2) 0.0110(14) -0.0083(17) -0.0015(15)
C15 0.0672(19) 0.0459(15) 0.076(2) 0.0060(14) -0.0140(16) 0.0009(13)
C16 0.0581(16) 0.0378(12) 0.0460(14) -0.0035(11) -0.0034(12) -0.0034(11)
C17 0.182(5) 0.058(2) 0.074(2) -0.0033(18) 0.001(3) 0.036(3)
C18 0.111(3) 0.0475(16) 0.0519(18) 0.0062(14) -0.0032(18) 0.0170(17)
C19 0.078(2) 0.0637(19) 0.0630(18) 0.0021(16) 0.0014(16) 0.0169(17)
C20 0.0631(17) 0.0528(16) 0.0559(17) -0.0010(13) 0.0018(13) 0.0019(13)
C21 0.0566(16) 0.0410(13) 0.0479(15) 0.0080(11) -0.0024(12) 0.0006(11)
C22 0.0724(19) 0.0489(16) 0.0676(19) 0.0137(14) -0.0019(15) -0.0069(14)
C23 0.114(3) 0.0396(16) 0.070(2) 0.0071(15) -0.015(2) -0.0127(17)
C24 0.0462(14) 0.0489(14) 0.0530(16) 0.0042(12) 0.0040(12) -0.0010(11)
C25 0.0423(13) 0.0458(13) 0.0410(13) 0.0004(11) 0.0041(10) -0.0021(11)
C26 0.0422(13) 0.0499(14) 0.0394(13) -0.0025(11) 0.0030(10) 0.0011(11)
C27 0.0401(13) 0.0476(13) 0.0407(13) -0.0029(11) 0.0013(10) -0.0003(10)
C28 0.0642(17) 0.0477(15) 0.0547(16) -0.0080(13) 0.0102(14) -0.0015(13)
C29 0.083(2) 0.0441(15) 0.078(2) 0.0006(15) 0.0174(18) -0.0054(15)
C30 0.098(3) 0.0567(19) 0.068(2) 0.0135(16) 0.0259(18) -0.0058(17)
C31 0.080(2) 0.0584(17) 0.0473(15) 0.0044(13) 0.0168(14) -0.0004(15)
C32 0.0454(14) 0.0449(13) 0.0423(14) -0.0014(11) 0.0027(11) -0.0011(11)
N1 0.0486(12) 0.0420(11) 0.0616(14) 0.0043(10) 0.0038(11) -0.0021(9)
N3 0.0541(13) 0.0433(11) 0.0393(11) -0.0034(9) 0.0074(9) -0.0023(9)
N2 0.0536(13) 0.0481(12) 0.0665(15) 0.0079(11) 0.0095(11) 0.0029(10)
N4 0.0866(19) 0.0564(14) 0.0434(13) -0.0002(11) 0.0157(13) -0.0011(13)
O1 0.0584(12) 0.0483(10) 0.0599(12) 0.0122(9) 0.0059(9) 0.0051(9)
O3 0.0907(16) 0.0612(12) 0.0657(14) 0.0131(10) 0.0312(12) 0.0023(11)

loop_
_atom_type_symbol
_atom_type_description
_atom_type_scat_dispersion_real
_atom_type_scat_dispersion_imag
_atom_type_scat_source
C C 0.0033 0.0016 'International Tables Vol C Tables 4.2.6.8 and 6.1.1.4'
H H 0.0000 0.0000 'International Tables Vol C Tables 4.2.6.8 and 6.1.1.4'
N N 0.0061 0.0033 'International Tables Vol C Tables 4.2.6.8 and 6.1.1.4'
O O 0.0106 0.0060 'International Tables Vol C Tables 4.2.6.8 and 6.1.1.4'

loop_
_geom_angle_atom_site_label_1
_geom_angle_atom_site_label_2
_geom_angle_atom_site_label_3
_geom_angle
C2 C1 H1A 109.5
C2 C1 H1B 109.5
H1A C1 H1B 109.5
C2 C1 H1C 109.5
H1A C1 H1C 109.5
H1B C1 H1C 109.5
C7 C2 C3 117.8(3)
C7 C2 C1 121.4(3)
C3 C2 C1 120.8(3)
C4 C3 C2 121.4(3)
C4 C3 H3 119.3
C2 C3 H3 119.3
C3 C4 C5 120.5(3)
C3 C4 H4 119.8
C5 C4 H4 119.8
C6 C5 C4 118.0(3)
C6 C5 C8 122.4(2)
C4 C5 C8 119.6(2)
C7 C6 C5 121.1(3)
C7 C6 H6 119.5
C5 C6 H6 119.5
C6 C7 C2 121.1(3)
C6 C7 H7 119.4
C2 C7 H7 119.4
O1 C8 C9 120.5(2)
O1 C8 C5 119.9(2)
C9 C8 C5 119.6(2)
C10 C9 N1 108.1(2)
C10 C9 C8 126.9(2)
N1 C9 C8 124.9(2)
N2 C10 C9 126.5(2)
N2 C10 C11 126.6(2)
C9 C10 C11 106.9(2)
C16 C11 C12 119.5(2)
C16 C11 C10 107.0(2)
C12 C11 C10 133.5(3)
C13 C12 C11 118.6(3)
C13 C12 H12 120.7
C11 C12 H12 120.7
C12 C13 C14 121.3(3)
C12 C13 H13 119.4
C14 C13 H13 119.4
C15 C14 C13 121.7(3)
C15 C14 H14 119.2
C13 C14 H14 119.2
C14 C15 C16 117.5(3)
C14 C15 H15 121.2
C16 C15 H15 121.2
N1 C16 C11 109.2(2)
N1 C16 C15 129.4(3)
C11 C16 C15 121.5(3)
C18 C17 H17A 109.5
C18 C17 H17B 109.5
H17A C17 H17B 109.5
C18 C17 H17C 109.5
H17A C17 H17C 109.5
H17B C17 H17C 109.5
C19 C18 C23 117.6(3)
C19 C18 C17 121.0(4)
C23 C18 C17 121.4(4)
C18 C19 C20 121.3(3)
C18 C19 H19 119.4
C20 C19 H19 119.4
C21 C20 C19 120.8(3)
C21 C20 H20 119.6
C19 C20 H20 119.6
C20 C21 C22 118.7(3)
C20 C21 C24 120.5(2)
C22 C21 C24 120.6(3)
C21 C22 C23 119.5(3)
C21 C22 H22 120.3
C23 C22 H22 120.3
C18 C23 C22 122.0(3)
C18 C23 H23 119.0
C22 C23 H23 119.0
O3 C24 C25 120.2(2)
O3 C24 C21 120.2(2)
C25 C24 C21 119.6(2)
C26 C25 N3 108.1(2)
C26 C25 C24 126.6(2)
N3 C25 C24 125.0(2)
N4 C26 C25 126.1(2)
N4 C26 C27 126.7(2)
C25 C26 C27 107.1(2)
C32 C27 C28 119.8(2)
C32 C27 C26 107.3(2)
C28 C27 C26 132.9(2)
C29 C28 C27 119.1(3)
C29 C28 H28 120.5
C27 C28 H28 120.5
C28 C29 C30 120.5(3)
C28 C29 H29 119.7
C30 C29 H29 119.7
C31 C30 C29 122.6(3)
C31 C30 H30 118.7
C29 C30 H30 118.7
C30 C31 C32 117.0(3)
C30 C31 H31 121.5
C32 C31 H31 121.5
N3 C32 C31 129.9(3)
N3 C32 C27 109.1(2)
C31 C32 C27 121.0(2)
C16 N1 C9 108.8(2)
C16 N1 H1 125.6
C9 N1 H1 125.6
C32 N3 C25 108.4(2)
C32 N3 H3A 125.8
C25 N3 H3A 125.8
C10 N2 H2A 120.0
C10 N2 H2B 120.0
H2A N2 H2B 120.0
C26 N4 H4A 120.0
C26 N4 H4B 120.0
H4A N4 H4B 120.0

loop_
_geom_bond_atom_site_label_1
_geom_bond_atom_site_label_2
_geom_bond_distance
C1 C2 1.507(4)
C1 H1A 0.9600
C1 H1B 0.9600
C1 H1C 0.9600
C2 C7 1.380(4)
C2 C3 1.388(4)
C3 C4 1.371(4)
C3 H3 0.9300
C4 C5 1.394(4)
C4 H4 0.9300
C5 C6 1.383(4)
C5 C8 1.486(4)
C6 C7 1.374(4)
C6 H6 0.9300
C7 H7 0.9300
C8 O1 1.250(3)
C8 C9 1.426(3)
C9 C10 1.395(4)
C9 N1 1.402(3)
C10 N2 1.347(3)
C10 C11 1.433(4)
C11 C16 1.398(4)
C11 C12 1.402(4)
C12 C13 1.368(4)
C12 H12 0.9300
C13 C14 1.392(5)
C13 H13 0.9300
C14 C15 1.366(5)
C14 H14 0.9300
C15 C16 1.400(4)
C15 H15 0.9300
C16 N1 1.361(3)
C17 C18 1.509(5)
C17 H17A 0.9600
C17 H17B 0.9600
C17 H17C 0.9600
C18 C19 1.366(5)
C18 C23 1.382(6)
C19 C20 1.387(4)
C19 H19 0.9300
C20 C21 1.375(4)
C20 H20 0.9300
C21 C22 1.382(4)
C21 C24 1.492(4)
C22 C23 1.387(5)
C22 H22 0.9300
C23 H23 0.9300
C24 O3 1.252(3)
C24 C25 1.421(4)
C25 C26 1.399(4)
C25 N3 1.405(3)
C26 N4 1.358(3)
C26 C27 1.417(4)
C27 C32 1.403(3)
C27 C28 1.407(4)
C28 C29 1.352(4)
C28 H28 0.9300
C29 C30 1.395(5)
C29 H29 0.9300
C30 C31 1.375(4)
C30 H30 0.9300
C31 C32 1.397(4)
C31 H31 0.9300
C32 N3 1.362(3)
N1 H1 0.8600
N3 H3A 0.8600
N2 H2A 0.8600
N2 H2B 0.8600
N4 H4A 0.8600
N4 H4B 0.8600

loop_
_geom_hbond_atom_site_label_D
_geom_hbond_atom_site_label_H
_geom_hbond_atom_site_label_A
_geom_hbond_distance_DH
_geom_hbond_distance_HA
_geom_hbond_distance_DA
_geom_hbond_angle_DHA
_geom_hbond_site_symmetry_A
N4 H4B O1 0.86 2.40 3.232(3) 162.5 3_545
N4 H4A O3 0.86 2.27 2.840(3) 123.9 .
N2 H2B O3 0.86 2.18 3.044(3) 178.1 1_455
N2 H2A O1 0.86 2.28 2.848(3) 124.1 .
N3 H3A O1 0.86 2.28 3.058(3) 151.1 4

loop_
_geom_torsion_atom_site_label_1
_geom_torsion_atom_site_label_2
_geom_torsion_atom_site_label_3
_geom_torsion_atom_site_label_4
_geom_torsion
C7 C2 C3 C4 2.2(4)
C1 C2 C3 C4 -176.5(3)
C2 C3 C4 C5 -1.2(4)
C3 C4 C5 C6 -0.4(4)
C3 C4 C5 C8 177.8(2)
C4 C5 C6 C7 0.9(4)
C8 C5 C6 C7 -177.2(2)
C5 C6 C7 C2 0.1(4)
C3 C2 C7 C6 -1.7(4)
C1 C2 C7 C6 177.1(3)
C6 C5 C8 O1 133.6(3)
C4 C5 C8 O1 -44.5(3)
C6 C5 C8 C9 -45.8(3)
C4 C5 C8 C9 136.1(3)
O1 C8 C9 C10 -3.7(4)
C5 C8 C9 C10 175.7(2)
O1 C8 C9 N1 173.6(3)
C5 C8 C9 N1 -7.0(4)
N1 C9 C10 N2 -178.5(2)
C8 C9 C10 N2 -0.8(4)
N1 C9 C10 C11 1.0(3)
C8 C9 C10 C11 178.7(2)
N2 C10 C11 C16 178.7(2)
C9 C10 C11 C16 -0.8(3)
N2 C10 C11 C12 0.8(5)
C9 C10 C11 C12 -178.7(3)
C16 C11 C12 C13 0.2(4)
C10 C11 C12 C13 177.9(3)
C11 C12 C13 C14 0.4(5)
C12 C13 C14 C15 -0.4(5)
C13 C14 C15 C16 -0.2(5)
C12 C11 C16 N1 178.6(2)
C10 C11 C16 N1 0.3(3)
C12 C11 C16 C15 -0.8(4)
C10 C11 C16 C15 -179.1(3)
C14 C15 C16 N1 -178.4(3)
C14 C15 C16 C11 0.8(4)
C23 C18 C19 C20 0.7(5)
C17 C18 C19 C20 179.7(3)
C18 C19 C20 C21 -2.0(5)
C19 C20 C21 C22 0.7(4)
C19 C20 C21 C24 -175.3(3)
C20 C21 C22 C23 1.8(4)
C24 C21 C22 C23 177.8(3)
C19 C18 C23 C22 1.9(5)
C17 C18 C23 C22 -177.0(3)
C21 C22 C23 C18 -3.2(5)
C20 C21 C24 O3 125.4(3)
C22 C21 C24 O3 -50.5(4)
C20 C21 C24 C25 -53.4(4)
C22 C21 C24 C25 130.6(3)
O3 C24 C25 C26 -12.6(4)
C21 C24 C25 C26 166.2(3)
O3 C24 C25 N3 173.8(3)
C21 C24 C25 N3 -7.4(4)
N3 C25 C26 N4 175.9(2)
C24 C25 C26 N4 1.4(4)
N3 C25 C26 C27 0.1(3)
C24 C25 C26 C27 -174.4(2)
N4 C26 C27 C32 -176.9(2)
C25 C26 C27 C32 -1.1(3)
N4 C26 C27 C28 2.7(5)
C25 C26 C27 C28 178.5(3)
C32 C27 C28 C29 -1.1(4)
C26 C27 C28 C29 179.3(3)
C27 C28 C29 C30 0.2(5)
C28 C29 C30 C31 0.5(6)
C29 C30 C31 C32 -0.2(5)
C30 C31 C32 N3 178.4(3)
C30 C31 C32 C27 -0.8(4)
C28 C27 C32 N3 -177.9(2)
C26 C27 C32 N3 1.8(3)
C28 C27 C32 C31 1.4(4)
C26 C27 C32 C31 -178.9(3)
C11 C16 N1 C9 0.3(3)
C15 C16 N1 C9 179.6(3)
C10 C9 N1 C16 -0.8(3)
C8 C9 N1 C16 -178.5(2)
C31 C32 N3 C25 179.0(3)
C27 C32 N3 C25 -1.7(3)
C26 C25 N3 C32 1.0(3)
C24 C25 N3 C32 175.6(2)
